data_7709817
loop_
_publ_author_name
'Becker, Christian'
'Schwabedissen, Jan'
'Neumann, Beate'
'Stammler, Hans-Georg'
'Mitzel, Norbert W.'

_publ_section_title
;
 Frustrated Lewis pair chemistry of hydride sponges
;
_journal_name_full 'Dalton Transactions'
_journal_paper_doi 10.1039/D2DT00585A
_journal_year 2022
_chemical_formula_moiety 'C15 H34 N4 P, C14 H17 B2, 0.5(C6 H6)'
_chemical_formula_sum 'C32 H54 B2 N4 P'
_chemical_formula_weight 547.38
_space_group_crystal_system triclinic
_space_group_IT_number 2
_space_group_name_Hall '-P 1'
_space_group_name_H-M_alt 'P -1'
_atom_sites_solution_hydrogens mixed
_atom_sites_solution_primary direct
_audit_creation_date 2020-02-19
_audit_creation_method
;
Olex2 1.3-ac4
(compiled 2019.04.23 svn.r3594 for Rigaku Oxford Diffraction, GUI svn.r5739)
;
_audit_update_record
;
2022-02-11 deposited with the CCDC.	2022-03-17 downloaded from the CCDC.
;
_cell_angle_alpha 93.079(2)
_cell_angle_beta 92.337(2)
_cell_angle_gamma 94.679(2)
_cell_formula_units_Z 2
_cell_length_a 9.8912(2)
_cell_length_b 10.6797(3)
_cell_length_c 15.5211(5)
_cell_measurement_reflns_used 9745
_cell_measurement_temperature 100.00(10)
_cell_measurement_theta_max 76.2630
_cell_measurement_theta_min 4.1410
_cell_volume 1630.07(8)
_computing_cell_refinement 'CrysAlisPro 1.171.40.69a (Rigaku OD, 2020)'
_computing_data_collection 'CrysAlisPro 1.171.40.69a (Rigaku OD, 2020)'
_computing_data_reduction 'CrysAlisPro 1.171.40.69a (Rigaku OD, 2020)'
_computing_molecular_graphics 'Olex2 (Dolomanov et al., 2009)'
_computing_publication_material 'Olex2 (Dolomanov et al., 2009)'
_computing_structure_refinement 'ShelXL (Sheldrick, 2015)'
_computing_structure_solution 'ShelXS (Sheldrick, 2008)'
_diffrn_ambient_environment N~2~
_diffrn_ambient_temperature 100.00(10)
_diffrn_detector 'CCD plate'
_diffrn_detector_area_resol_mean 5.3114
_diffrn_detector_type Atlas
_diffrn_measured_fraction_theta_full 1.000
_diffrn_measured_fraction_theta_max 0.977
_diffrn_measurement_details
;
List of Runs (angles in degrees, time in seconds):

  # Type    Start    End  Width  t~exp~   \w     \q     \k     \f   Frames
#--------------------------------------------------------------------------
  1  \w   -110.00 -21.00   1.00    9.23    --  -38.50 -38.00 -90.00   89
  2  \w    -80.00 -10.00   1.00    9.23    --  -38.50 125.00  60.00   70
  3  \w    -49.00 -20.00   1.00    9.23    --  -38.50 125.00 150.00   29
  4  \w    -70.00  39.00   1.00    9.23    --  -38.50  19.00  90.00  109
  5  \w     33.00  68.00   1.00    9.23    --   42.70-125.00-120.00   35
  6  \w     55.00  95.00   1.00    9.23    --   42.70-125.00   0.00   40
  7  \w    100.00 171.00   1.00   38.50    --  111.00 125.00-180.00   71
  8  \w    105.00 156.00   1.00   38.50    --  111.00  77.00-120.00   51
  9  \w     66.00  95.00   1.00   38.50    --  111.00 -77.00-180.00   29
 10  \w     41.00 132.00   1.00   38.50    --  111.00 -30.00-120.00   91
 11  \w    105.00 132.00   1.00   38.50    --  111.00 -30.00 -90.00   27
 12  \w     38.00 105.00   1.00   38.50    --  111.00 -30.00-180.00   67
 13  \w     70.00 101.00   1.00   38.50    --  111.00 -94.00  90.00   31
 14  \w     32.00 151.00   1.00   38.50    --  111.00 -15.00  60.00  119
 15  \w     33.00  60.00   1.00   38.50    --  111.00 -94.00  90.00   27
 16  \w     49.00 131.00   1.00   38.50    --  111.00 -45.00  90.00   82
 17  \w     63.00 113.00   1.00   38.50    --  111.00-125.00   0.00   50
 18  \w    116.00 141.00   1.00   38.50    --  111.00 -77.00-180.00   25
 19  \w     67.00  94.00   1.00   38.50    --  111.00-125.00  30.00   27
 20  \w     34.00 106.00   1.00   38.50    --  111.00 -94.00 120.00   72
 21  \w     45.00 107.00   1.00   38.50    --  111.00-101.00 -88.78   62
 22  \w     70.00 112.00   1.00   38.50    --  111.00-125.00-120.00   42
 23  \w     40.00 109.00   1.00   38.50    --  111.00-110.00  41.01   69
;
_diffrn_measurement_device 'four-circle diffractometer'
_diffrn_measurement_device_type 'SuperNova, Dual, Cu at home/near, Atlas'
_diffrn_measurement_method '\w scans'
_diffrn_orient_matrix_type 'CrysAlisPro convention (1999,Acta A55,543-557)'
_diffrn_orient_matrix_UB_11 -0.0173293000
_diffrn_orient_matrix_UB_12 0.0269106000
_diffrn_orient_matrix_UB_13 0.0972593000
_diffrn_orient_matrix_UB_21 0.0283554000
_diffrn_orient_matrix_UB_22 0.1420395000
_diffrn_orient_matrix_UB_23 -0.0112563000
_diffrn_orient_matrix_UB_31 -0.1528623000
_diffrn_orient_matrix_UB_32 0.0108409000
_diffrn_orient_matrix_UB_33 -0.0177345000
_diffrn_radiation_monochromator mirror
_diffrn_radiation_probe x-ray
_diffrn_radiation_type 'Cu K\a'
_diffrn_radiation_wavelength 1.54184
_diffrn_reflns_av_R_equivalents 0.0395
_diffrn_reflns_av_unetI/netI 0.0388
_diffrn_reflns_Laue_measured_fraction_full 1.000
_diffrn_reflns_Laue_measured_fraction_max 0.977
_diffrn_reflns_limit_h_max 7
_diffrn_reflns_limit_h_min -12
_diffrn_reflns_limit_k_max 13
_diffrn_reflns_limit_k_min -12
_diffrn_reflns_limit_l_max 18
_diffrn_reflns_limit_l_min -19
_diffrn_reflns_number 13361
_diffrn_reflns_point_group_measured_fraction_full 1.000
_diffrn_reflns_point_group_measured_fraction_max 0.977
_diffrn_reflns_theta_full 67.684
_diffrn_reflns_theta_max 76.557
_diffrn_reflns_theta_min 2.854
_diffrn_source 'micro-focus sealed X-ray tube'
_diffrn_source_type 'SuperNova (Cu) X-ray Source'
_exptl_absorpt_coefficient_mu 0.928
_exptl_absorpt_correction_T_max 1.000
_exptl_absorpt_correction_T_min 0.686
_exptl_absorpt_correction_type gaussian
_exptl_absorpt_process_details
;
CrysAlisPro 1.171.40.69a (Rigaku Oxford Diffraction, 2020)
Numerical absorption correction based on gaussian integration over
			a multifaceted crystal model
Empirical absorption correction using spherical harmonics,
 implemented in SCALE3 ABSPACK scaling algorithm.
;
_exptl_crystal_colour 'clear colourless'
_exptl_crystal_colour_lustre clear
_exptl_crystal_colour_primary colourless
_exptl_crystal_density_diffrn 1.115
_exptl_crystal_description irregular
_exptl_crystal_F_000 598
_exptl_crystal_size_max 0.324
_exptl_crystal_size_mid 0.217
_exptl_crystal_size_min 0.034
_refine_diff_density_max 0.506
_refine_diff_density_min -0.470
_refine_diff_density_rms 0.058
_refine_ls_extinction_method none
_refine_ls_goodness_of_fit_ref 1.034
_refine_ls_hydrogen_treatment mixed
_refine_ls_matrix_type full
_refine_ls_number_parameters 384
_refine_ls_number_reflns 6713
_refine_ls_number_restraints 18
_refine_ls_restrained_S_all 1.034
_refine_ls_R_factor_all 0.0525
_refine_ls_R_factor_gt 0.0499
_refine_ls_shift/su_max 0.000
_refine_ls_shift/su_mean 0.000
_refine_ls_structure_factor_coef Fsqd
_refine_ls_weighting_details 'w=1/[\s^2^(Fo^2^)+(0.0926P)^2^+0.4329P] where P=(Fo^2^+2Fc^2^)/3'
_refine_ls_weighting_scheme calc
_refine_ls_wR_factor_gt 0.1377
_refine_ls_wR_factor_ref 0.1412
_reflns_Friedel_coverage 0.000
_reflns_number_gt 6272
_reflns_number_total 6713
_reflns_threshold_expression 'I > 2\s(I)'
_cod_data_source_file d2dt00585a2.cif
_cod_data_source_block '[4][V-H]'
_cod_database_code 7709817
_shelx_shelxl_version_number 2018/3
_chemical_oxdiff_formula C32H54B2N4P
_shelx_space_group_comment
;
The symmetry employed for this shelxl refinement is uniquely defined
by the following loop, which should always be used as a source of
symmetry information in preference to the above space-group names.
They are only intended as comments.
;
_diffrn_oxdiff_digest_frames
;
012b7b0bdb0389c66e4989f89759c0af9f01318c056
;
_reflns_odcompleteness_completeness 99.86
_reflns_odcompleteness_iscentric 1
_reflns_odcompleteness_theta 71.98
_olex2_refinement_description
;
1. Fixed Uiso
 At 1.2 times of:
  All C(H) groups, All C(H,H) groups
 At 1.5 times of:
  All C(H,H,H) groups
2. Restrained distances
 C23B-C21B \\sim C23-C21 \\sim C22B-C21B \\sim C22-C21
 with sigma of 0.02
3. Uiso/Uaniso restraints and constraints
Uanis(C21) \\sim Ueq, Uanis(C21B) \\sim Ueq: with sigma of 0.01 and sigma for
terminal atoms of 0.02
Uanis(C21) = Uanis(C21B)
4. Rigid body (RIGU) restrains
 C21, C21B
 with sigma for 1-2 distances of 0.004 and sigma for 1-3 distances of 0.004
5. Others
 Fixed Sof: C21(0.5) H21(0.5) C21B(0.5) H21B(0.5) C22(0.5) H22A(0.5) H22B(0.5)
 H22C(0.5) C22B(0.5) H22D(0.5) H22E(0.5) H22F(0.5) C23(0.5) H23A(0.5) H23B(0.5)
 H23C(0.5) C23B(0.5) H23D(0.5) H23E(0.5) H23F(0.5)
6.a Ternary CH refined with riding coordinates:
 C21(H21), C21B(H21B), C24(H24), C27(H27)
6.b Secondary CH2 refined with riding coordinates:
 C15(H15A,H15B), C16(H16A,H16B), C17(H17A,H17B), C18(H18A,H18B), C19(H19A,
 H19B), C20(H20A,H20B), C13(H13A,H13B)
6.c Me refined with riding coordinates:
 C22(H22A,H22B,H22C), C22B(H22D,H22E,H22F), C23(H23A,H23B,H23C), C23B(H23D,
 H23E,H23F)
6.d Aromatic/amide H refined with riding coordinates:
 C4(H4), C5(H5), C6(H6), C8(H8), C9(H9), C10(H10), C30(H30), C31(H31), C32(H32)
6.e Idealised Me refined as rotating group:
 C25(H25A,H25B,H25C), C26(H26A,H26B,H26C), C28(H28A,H28B,H28C), C29(H29A,H29B,
 H29C), C11(H11A,H11B,H11C), C12(H12A,H12B,H12C), C14(H14A,H14B,H14C)
;
_olex2_date_sample_data_collection 2020-02-18
_olex2_submission_special_instructions 'No special instructions were received'
_oxdiff_exptl_absorpt_empirical_details
;
Empirical correction (ABSPACK) includes:
- Absorption correction using spherical harmonics
- Frame scaling
;
_oxdiff_exptl_absorpt_empirical_full_max 4.188
_oxdiff_exptl_absorpt_empirical_full_min 0.304

loop_
_space_group_symop_operation_xyz
'x, y, z'
'-x, -y, -z'

loop_
_atom_site_label
_atom_site_type_symbol
_atom_site_fract_x
_atom_site_fract_y
_atom_site_fract_z
_atom_site_U_iso_or_equiv
_atom_site_adp_type
_atom_site_occupancy
_atom_site_site_symmetry_order
_atom_site_calc_flag
_atom_site_refinement_flags_posn
_atom_site_refinement_flags_adp
_atom_site_refinement_flags_occupancy
_atom_site_disorder_assembly
_atom_site_disorder_group
P1 P 0.14934(3) 0.31120(3) 0.23486(2) 0.01470(11) Uani 1 1 d . . . . .
N1 N 0.23883(12) 0.32508(10) 0.14668(7) 0.0195(2) Uani 1 1 d . . . . .
N2 N 0.23075(12) 0.29771(11) 0.33008(7) 0.0211(2) Uani 1 1 d . . . . .
N3 N -0.01965(11) 0.28080(11) 0.22544(8) 0.0222(2) Uani 1 1 d . . . . .
N4 N 0.15829(11) 0.12795(10) 0.21593(7) 0.0175(2) Uani 1 1 d . . . . .
C15 C 0.27943(15) 0.21393(13) 0.09922(9) 0.0221(3) Uani 1 1 d . . . . .
H15A H 0.369647 0.230159 0.077898 0.027 Uiso 1 1 calc R . . . .
H15B H 0.216409 0.189856 0.050510 0.027 Uiso 1 1 calc R . . . .
C16 C 0.27786(13) 0.11116(12) 0.16255(8) 0.0196(3) Uani 1 1 d . . . . .
H16A H 0.269231 0.028929 0.132166 0.024 Uiso 1 1 calc R . . . .
H16B H 0.360908 0.119006 0.198584 0.024 Uiso 1 1 calc R . . . .
C17 C 0.26902(15) 0.17587(14) 0.35519(9) 0.0249(3) Uani 1 1 d . . . . .
H17A H 0.258047 0.167511 0.416488 0.030 Uiso 1 1 calc R . . . .
H17B H 0.363040 0.166062 0.342827 0.030 Uiso 1 1 calc R . . . .
C18 C 0.17571(15) 0.07804(13) 0.30287(9) 0.0237(3) Uani 1 1 d . . . . .
H18A H 0.215813 -0.001864 0.298828 0.028 Uiso 1 1 calc R . . . .
H18B H 0.088836 0.065881 0.329379 0.028 Uiso 1 1 calc R . . . .
C19 C -0.07988(14) 0.15262(13) 0.21104(11) 0.0274(3) Uani 1 1 d . . . . .
H19A H -0.159910 0.149552 0.172484 0.033 Uiso 1 1 calc R . . . .
H19B H -0.105772 0.118401 0.265196 0.033 Uiso 1 1 calc R . . . .
C20 C 0.02885(14) 0.07866(13) 0.17062(10) 0.0246(3) Uani 1 1 d . . . . .
H20A H 0.010840 -0.010547 0.178496 0.030 Uiso 1 1 calc R . . . .
H20B H 0.031853 0.091278 0.109283 0.030 Uiso 1 1 calc R . . . .
C21 C 0.2783(8) 0.4482(17) 0.1077(7) 0.0212(11) Uani 0.5 1 d D U P A 1
H21 H 0.236892 0.514261 0.141196 0.025 Uiso 0.5 1 calc R . P A 1
C21B C 0.2446(8) 0.4436(17) 0.1063(7) 0.0212(11) Uani 0.5 1 d D U P A 2
H21B H 0.222655 0.507614 0.149973 0.025 Uiso 0.5 1 calc R . P A 2
C22 C 0.4293(4) 0.4783(4) 0.1154(3) 0.0326(8) Uani 0.5 1 d D . P A 1
H22A H 0.452347 0.557007 0.090279 0.049 Uiso 0.5 1 calc R . P A 1
H22B H 0.458971 0.484376 0.175278 0.049 Uiso 0.5 1 calc R . P A 1
H22C H 0.473143 0.412882 0.085639 0.049 Uiso 0.5 1 calc R . P A 1
C22B C 0.3841(6) 0.4823(4) 0.0767(4) 0.0433(10) Uani 0.5 1 d D . P A 2
H22D H 0.383099 0.561475 0.050349 0.065 Uiso 0.5 1 calc R . P A 2
H22E H 0.447793 0.490493 0.125490 0.065 Uiso 0.5 1 calc R . P A 2
H22F H 0.410493 0.419571 0.035545 0.065 Uiso 0.5 1 calc R . P A 2
C23 C 0.2236(6) 0.4490(4) 0.0151(3) 0.0411(8) Uani 0.5 1 d D . P A 1
H23A H 0.127055 0.429397 0.012743 0.062 Uiso 0.5 1 calc R . P A 1
H23B H 0.244077 0.530808 -0.006278 0.062 Uiso 0.5 1 calc R . P A 1
H23C H 0.265179 0.387320 -0.019915 0.062 Uiso 0.5 1 calc R . P A 1
C23B C 0.1359(6) 0.4404(3) 0.0322(3) 0.0435(9) Uani 0.5 1 d D . P A 2
H23D H 0.141215 0.520050 0.006111 0.065 Uiso 0.5 1 calc R . P A 2
H23E H 0.151206 0.375038 -0.010281 0.065 Uiso 0.5 1 calc R . P A 2
H23F H 0.047510 0.424232 0.054604 0.065 Uiso 0.5 1 calc R . P A 2
C24 C 0.30371(16) 0.40994(14) 0.37511(9) 0.0273(3) Uani 1 1 d . . . . .
H24 H 0.279112 0.483080 0.344255 0.033 Uiso 1 1 calc R . . . .
C25 C 0.45646(18) 0.40792(18) 0.37331(13) 0.0394(4) Uani 1 1 d . . . . .
H25A H 0.485863 0.345578 0.410574 0.059 Uiso 1 1 calc GR . . . .
H25B H 0.498905 0.489095 0.392838 0.059 Uiso 1 1 calc GR . . . .
H25C H 0.481465 0.387819 0.315389 0.059 Uiso 1 1 calc GR . . . .
C26 C 0.2568(2) 0.4274(2) 0.46704(13) 0.0518(5) Uani 1 1 d . . . . .
H26A H 0.160097 0.431487 0.465579 0.078 Uiso 1 1 calc GR . . . .
H26B H 0.300352 0.504119 0.493904 0.078 Uiso 1 1 calc GR . . . .
H26C H 0.280274 0.357697 0.499502 0.078 Uiso 1 1 calc GR . . . .
C27 C -0.10936(14) 0.37605(14) 0.25642(10) 0.0276(3) Uani 1 1 d . . . . .
H27 H -0.055504 0.457458 0.262882 0.033 Uiso 1 1 calc R . . . .
C28 C -0.1641(2) 0.3474(3) 0.34379(13) 0.0548(6) Uani 1 1 d . . . . .
H28A H -0.227141 0.273834 0.337601 0.082 Uiso 1 1 calc GR . . . .
H28B H -0.209517 0.417558 0.365957 0.082 Uiso 1 1 calc GR . . . .
H28C H -0.090378 0.332583 0.383063 0.082 Uiso 1 1 calc GR . . . .
C29 C -0.2266(2) 0.3881(2) 0.19161(13) 0.0538(6) Uani 1 1 d . . . . .
H29A H -0.191938 0.398036 0.135283 0.081 Uiso 1 1 calc GR . . . .
H29B H -0.273541 0.460097 0.208335 0.081 Uiso 1 1 calc GR . . . .
H29C H -0.288184 0.313660 0.190339 0.081 Uiso 1 1 calc GR . . . .
C1 C 0.45503(13) 0.83133(12) 0.15399(9) 0.0197(3) Uani 1 1 d . . . . .
C2 C 0.32636(13) 0.78635(12) 0.18537(9) 0.0190(3) Uani 1 1 d . . . . .
C3 C 0.31703(15) 0.75801(13) 0.27439(9) 0.0230(3) Uani 1 1 d . . . . .
C4 C 0.19060(16) 0.72359(14) 0.30479(10) 0.0276(3) Uani 1 1 d . . . . .
H4 H 0.183667 0.706877 0.362702 0.033 Uiso 1 1 calc R . . . .
C5 C 0.07197(15) 0.71312(13) 0.25050(11) 0.0290(3) Uani 1 1 d . . . . .
H5 H -0.011702 0.690198 0.272868 0.035 Uiso 1 1 calc R . . . .
C6 C 0.07966(14) 0.73655(13) 0.16516(11) 0.0262(3) Uani 1 1 d . . . . .
H6 H 0.001166 0.727855 0.129534 0.031 Uiso 1 1 calc R . . . .
C7 C 0.20604(13) 0.77402(12) 0.13015(9) 0.0209(3) Uani 1 1 d . . . . .
C8 C 0.21617(15) 0.80218(13) 0.04219(9) 0.0248(3) Uani 1 1 d . . . . .
H8 H 0.139358 0.792602 0.005068 0.030 Uiso 1 1 calc R . . . .
C9 C 0.33936(15) 0.84351(13) 0.01203(9) 0.0251(3) Uani 1 1 d . . . . .
H9 H 0.345675 0.862157 -0.045581 0.030 Uiso 1 1 calc R . . . .
C10 C 0.45679(14) 0.85800(13) 0.06778(9) 0.0225(3) Uani 1 1 d . . . . .
H10 H 0.538816 0.886715 0.045557 0.027 Uiso 1 1 calc R . . . .
C11 C 0.58922(14) 0.99322(14) 0.27070(10) 0.0263(3) Uani 1 1 d . . . . .
H11A H 0.599721 1.057213 0.229779 0.040 Uiso 1 1 calc GR . . . .
H11B H 0.663190 1.004334 0.313150 0.040 Uiso 1 1 calc GR . . . .
H11C H 0.505028 0.999513 0.298642 0.040 Uiso 1 1 calc GR . . . .
C12 C 0.73041(14) 0.84510(16) 0.17028(11) 0.0307(3) Uani 1 1 d . . . . .
H12A H 0.728665 0.765351 0.138430 0.046 Uiso 1 1 calc GR . . . .
H12B H 0.805591 0.853265 0.211872 0.046 Uiso 1 1 calc GR . . . .
H12C H 0.740167 0.911658 0.131239 0.046 Uiso 1 1 calc GR . . . .
C13 C 0.57894(16) 0.73139(16) 0.28936(11) 0.0308(3) Uani 1 1 d . . . . .
H13A H 0.566142 0.649480 0.258630 0.037 Uiso 1 1 calc R . . . .
H13B H 0.657061 0.734645 0.329526 0.037 Uiso 1 1 calc R . . . .
C14 C 0.4505(2) 0.8242(2) 0.42889(11) 0.0426(4) Uani 1 1 d . . . . .
H14A H 0.403842 0.899644 0.429725 0.064 Uiso 1 1 calc GR . . . .
H14B H 0.542019 0.843653 0.451546 0.064 Uiso 1 1 calc GR . . . .
H14C H 0.404499 0.764086 0.463718 0.064 Uiso 1 1 calc GR . . . .
B1 B 0.58876(15) 0.85363(15) 0.22015(11) 0.0234(3) Uani 1 1 d . . . . .
B2 B 0.45239(18) 0.76701(17) 0.33259(11) 0.0289(3) Uani 1 1 d . . . . .
C30 C 0.1035(2) 1.0652(2) 0.55084(11) 0.0453(5) Uani 1 1 d . . . . .
H30 H 0.172739 1.109280 0.585094 0.054 Uiso 1 1 calc R . . . .
C31 C 0.11091(19) 0.9404(2) 0.52755(12) 0.0456(5) Uani 1 1 d . . . . .
H31 H 0.185625 0.899643 0.545895 0.055 Uiso 1 1 calc R . . . .
C32 C 0.0078(2) 0.8750(2) 0.47695(13) 0.0469(5) Uani 1 1 d . . . . .
H32 H 0.013129 0.790272 0.461465 0.056 Uiso 1 1 calc R . . . .
H1 H 0.1419(17) 0.4322(16) 0.2481(10) 0.014(4) Uiso 1 1 d . . . . .

loop_
_atom_site_aniso_label
_atom_site_aniso_U_11
_atom_site_aniso_U_22
_atom_site_aniso_U_33
_atom_site_aniso_U_23
_atom_site_aniso_U_13
_atom_site_aniso_U_12
P1 0.01331(17) 0.01193(17) 0.01804(17) -0.00685(11) 0.00283(11) 0.00010(11)
N1 0.0236(5) 0.0125(5) 0.0222(5) -0.0053(4) 0.0080(4) 0.0013(4)
N2 0.0245(6) 0.0179(5) 0.0199(5) -0.0073(4) 0.0001(4) 0.0015(4)
N3 0.0152(5) 0.0150(5) 0.0353(6) -0.0099(4) 0.0039(4) 0.0008(4)
N4 0.0167(5) 0.0131(5) 0.0224(5) -0.0051(4) 0.0054(4) 0.0004(4)
C15 0.0287(7) 0.0149(6) 0.0226(6) -0.0067(5) 0.0092(5) 0.0024(5)
C16 0.0198(6) 0.0149(6) 0.0242(6) -0.0056(5) 0.0081(5) 0.0025(5)
C17 0.0292(7) 0.0248(7) 0.0210(6) -0.0019(5) 0.0021(5) 0.0064(6)
C18 0.0279(7) 0.0185(6) 0.0256(6) 0.0014(5) 0.0090(5) 0.0032(5)
C19 0.0178(6) 0.0187(7) 0.0442(8) -0.0094(6) 0.0038(6) -0.0017(5)
C20 0.0185(6) 0.0160(6) 0.0375(7) -0.0099(5) 0.0016(5) -0.0020(5)
C21 0.027(4) 0.0140(12) 0.0208(7) -0.0047(6) 0.006(2) -0.006(4)
C21B 0.027(4) 0.0140(12) 0.0208(7) -0.0047(6) 0.006(2) -0.006(4)
C22 0.0273(19) 0.0258(17) 0.042(2) -0.0052(16) 0.0042(15) -0.0100(13)
C22B 0.049(3) 0.0225(17) 0.059(3) -0.0017(19) 0.033(2) -0.0040(18)
C23 0.061(3) 0.0265(17) 0.0351(19) 0.0061(13) -0.0138(19) 0.0031(18)
C23B 0.073(3) 0.0233(16) 0.0326(18) 0.0011(13) -0.015(2) 0.0063(19)
C24 0.0310(8) 0.0236(7) 0.0249(7) -0.0099(5) -0.0053(5) -0.0011(6)
C25 0.0296(8) 0.0380(9) 0.0484(9) 0.0050(7) -0.0059(7) -0.0087(7)
C26 0.0551(12) 0.0589(13) 0.0355(9) -0.0314(9) 0.0054(8) -0.0098(10)
C27 0.0164(6) 0.0221(7) 0.0435(8) -0.0137(6) 0.0047(6) 0.0047(5)
C28 0.0510(11) 0.0786(16) 0.0371(9) -0.0168(10) 0.0090(8) 0.0295(11)
C29 0.0542(12) 0.0687(14) 0.0440(10) -0.0021(9) 0.0009(9) 0.0437(11)
C1 0.0177(6) 0.0139(6) 0.0269(6) -0.0067(5) 0.0034(5) 0.0019(5)
C2 0.0176(6) 0.0112(5) 0.0279(6) -0.0053(5) 0.0029(5) 0.0022(4)
C3 0.0244(7) 0.0146(6) 0.0307(7) -0.0009(5) 0.0058(5) 0.0051(5)
C4 0.0290(7) 0.0185(6) 0.0370(8) 0.0027(6) 0.0137(6) 0.0046(5)
C5 0.0214(7) 0.0154(6) 0.0508(9) -0.0022(6) 0.0151(6) 0.0004(5)
C6 0.0166(6) 0.0144(6) 0.0462(8) -0.0080(6) 0.0028(6) -0.0008(5)
C7 0.0185(6) 0.0104(5) 0.0325(7) -0.0088(5) 0.0015(5) 0.0002(5)
C8 0.0251(7) 0.0174(6) 0.0299(7) -0.0101(5) -0.0048(5) 0.0006(5)
C9 0.0315(7) 0.0206(6) 0.0220(6) -0.0086(5) 0.0025(5) 0.0005(5)
C10 0.0218(6) 0.0166(6) 0.0284(7) -0.0076(5) 0.0075(5) -0.0002(5)
C11 0.0179(6) 0.0284(7) 0.0315(7) -0.0073(6) -0.0023(5) 0.0017(5)
C12 0.0156(6) 0.0309(8) 0.0452(8) -0.0059(6) 0.0051(6) 0.0027(5)
C13 0.0231(7) 0.0307(8) 0.0395(8) 0.0037(6) -0.0001(6) 0.0065(6)
C14 0.0421(10) 0.0579(12) 0.0284(8) 0.0040(7) -0.0006(7) 0.0086(8)
B1 0.0150(7) 0.0239(7) 0.0308(8) -0.0043(6) 0.0024(6) 0.0025(5)
B2 0.0286(8) 0.0276(8) 0.0315(8) 0.0066(6) 0.0027(6) 0.0048(6)
C30 0.0375(9) 0.0666(13) 0.0287(8) -0.0026(8) 0.0057(7) -0.0127(9)
C31 0.0309(9) 0.0677(13) 0.0406(9) 0.0107(9) 0.0117(7) 0.0079(8)
C32 0.0535(11) 0.0482(11) 0.0394(9) -0.0047(8) 0.0224(8) 0.0012(9)

loop_
_atom_type_symbol
_atom_type_description
_atom_type_scat_dispersion_real
_atom_type_scat_dispersion_imag
_atom_type_scat_source
C C 0.0181 0.0091 'International Tables Vol C Tables 4.2.6.8 and 6.1.1.4'
H H 0.0000 0.0000 'International Tables Vol C Tables 4.2.6.8 and 6.1.1.4'
B B 0.0090 0.0039 'International Tables Vol C Tables 4.2.6.8 and 6.1.1.4'
N N 0.0311 0.0180 'International Tables Vol C Tables 4.2.6.8 and 6.1.1.4'
P P 0.2955 0.4335 'International Tables Vol C Tables 4.2.6.8 and 6.1.1.4'

loop_
_exptl_crystal_face_index_h
_exptl_crystal_face_index_k
_exptl_crystal_face_index_l
_exptl_crystal_face_perp_dist
0 0 -1 0.0171
0 0 1 0.0171
-6 0 -1 0.0855
0 7 -3 0.1382
6 1 1 0.1177
5 -5 3 0.1291
-3 -6 2 0.1291

loop_
_geom_angle_atom_site_label_1
_geom_angle_atom_site_label_2
_geom_angle_atom_site_label_3
_geom_angle
_geom_angle_site_symmetry_1
_geom_angle_site_symmetry_3
_geom_angle_publ_flag
N1 P1 N2 119.23(6) . . ?
N1 P1 N3 119.96(6) . . ?
N1 P1 N4 86.43(5) . . ?
N1 P1 H1 94.4(7) . . ?
N2 P1 N3 119.58(6) . . ?
N2 P1 N4 86.43(5) . . ?
N2 P1 H1 93.4(7) . . ?
N3 P1 N4 86.08(5) . . ?
N3 P1 H1 93.3(7) . . ?
N4 P1 H1 179.1(8) . . ?
C15 N1 P1 120.61(9) . . ?
C15 N1 C21 115.1(6) . . ?
C21 N1 P1 124.3(6) . . ?
C21B N1 P1 118.0(5) . . ?
C21B N1 C15 119.5(6) . . ?
C17 N2 P1 120.37(9) . . ?
C17 N2 C24 117.02(11) . . ?
C24 N2 P1 119.51(10) . . ?
C19 N3 P1 120.62(9) . . ?
C19 N3 C27 116.92(11) . . ?
C27 N3 P1 120.11(9) . . ?
C16 N4 P1 106.14(8) . . ?
C18 N4 P1 106.32(8) . . ?
C18 N4 C16 112.17(10) . . ?
C20 N4 P1 106.48(8) . . ?
C20 N4 C16 112.56(10) . . ?
C20 N4 C18 112.58(11) . . ?
N1 C15 H15A 110.5 . . ?
N1 C15 H15B 110.5 . . ?
N1 C15 C16 106.08(10) . . ?
H15A C15 H15B 108.7 . . ?
C16 C15 H15A 110.5 . . ?
C16 C15 H15B 110.5 . . ?
N4 C16 C15 105.93(10) . . ?
N4 C16 H16A 110.5 . . ?
N4 C16 H16B 110.5 . . ?
C15 C16 H16A 110.5 . . ?
C15 C16 H16B 110.5 . . ?
H16A C16 H16B 108.7 . . ?
N2 C17 H17A 110.5 . . ?
N2 C17 H17B 110.5 . . ?
N2 C17 C18 106.38(11) . . ?
H17A C17 H17B 108.6 . . ?
C18 C17 H17A 110.5 . . ?
C18 C17 H17B 110.5 . . ?
N4 C18 C17 105.84(11) . . ?
N4 C18 H18A 110.6 . . ?
N4 C18 H18B 110.6 . . ?
C17 C18 H18A 110.6 . . ?
C17 C18 H18B 110.6 . . ?
H18A C18 H18B 108.7 . . ?
N3 C19 H19A 110.6 . . ?
N3 C19 H19B 110.6 . . ?
N3 C19 C20 105.82(11) . . ?
H19A C19 H19B 108.7 . . ?
C20 C19 H19A 110.6 . . ?
C20 C19 H19B 110.6 . . ?
N4 C20 C19 105.62(11) . . ?
N4 C20 H20A 110.6 . . ?
N4 C20 H20B 110.6 . . ?
C19 C20 H20A 110.6 . . ?
C19 C20 H20B 110.6 . . ?
H20A C20 H20B 108.7 . . ?
N1 C21 H21 107.5 . . ?
N1 C21 C23 111.5(9) . . ?
C22 C21 N1 110.8(9) . . ?
C22 C21 H21 107.5 . . ?
C22 C21 C23 111.9(7) . . ?
C23 C21 H21 107.5 . . ?
N1 C21B H21B 107.2 . . ?
N1 C21B C22B 112.4(9) . . ?
N1 C21B C23B 110.6(9) . . ?
C22B C21B H21B 107.2 . . ?
C22B C21B C23B 111.8(8) . . ?
C23B C21B H21B 107.2 . . ?
C21 C22 H22A 109.5 . . ?
C21 C22 H22B 109.5 . . ?
C21 C22 H22C 109.5 . . ?
H22A C22 H22B 109.5 . . ?
H22A C22 H22C 109.5 . . ?
H22B C22 H22C 109.5 . . ?
C21B C22B H22D 109.5 . . ?
C21B C22B H22E 109.5 . . ?
C21B C22B H22F 109.5 . . ?
H22D C22B H22E 109.5 . . ?
H22D C22B H22F 109.5 . . ?
H22E C22B H22F 109.5 . . ?
C21 C23 H23A 109.5 . . ?
C21 C23 H23B 109.5 . . ?
C21 C23 H23C 109.5 . . ?
H23A C23 H23B 109.5 . . ?
H23A C23 H23C 109.5 . . ?
H23B C23 H23C 109.5 . . ?
C21B C23B H23D 109.5 . . ?
C21B C23B H23E 109.5 . . ?
C21B C23B H23F 109.5 . . ?
H23D C23B H23E 109.5 . . ?
H23D C23B H23F 109.5 . . ?
H23E C23B H23F 109.5 . . ?
N2 C24 H24 107.2 . . ?
N2 C24 C25 112.63(13) . . ?
N2 C24 C26 110.65(14) . . ?
C25 C24 H24 107.2 . . ?
C25 C24 C26 111.75(15) . . ?
C26 C24 H24 107.2 . . ?
C24 C25 H25A 109.5 . . ?
C24 C25 H25B 109.5 . . ?
C24 C25 H25C 109.5 . . ?
H25A C25 H25B 109.5 . . ?
H25A C25 H25C 109.5 . . ?
H25B C25 H25C 109.5 . . ?
C24 C26 H26A 109.5 . . ?
C24 C26 H26B 109.5 . . ?
C24 C26 H26C 109.5 . . ?
H26A C26 H26B 109.5 . . ?
H26A C26 H26C 109.5 . . ?
H26B C26 H26C 109.5 . . ?
N3 C27 H27 107.9 . . ?
N3 C27 C28 111.93(14) . . ?
N3 C27 C29 111.37(13) . . ?
C28 C27 H27 107.9 . . ?
C28 C27 C29 109.80(15) . . ?
C29 C27 H27 107.9 . . ?
C27 C28 H28A 109.5 . . ?
C27 C28 H28B 109.5 . . ?
C27 C28 H28C 109.5 . . ?
H28A C28 H28B 109.5 . . ?
H28A C28 H28C 109.5 . . ?
H28B C28 H28C 109.5 . . ?
C27 C29 H29A 109.5 . . ?
C27 C29 H29B 109.5 . . ?
C27 C29 H29C 109.5 . . ?
H29A C29 H29B 109.5 . . ?
H29A C29 H29C 109.5 . . ?
H29B C29 H29C 109.5 . . ?
C2 C1 B1 119.99(12) . . ?
C10 C1 C2 116.67(12) . . ?
C10 C1 B1 123.29(12) . . ?
C3 C2 C1 119.59(12) . . ?
C7 C2 C1 121.06(13) . . ?
C7 C2 C3 119.30(13) . . ?
C2 C3 B2 118.05(13) . . ?
C4 C3 C2 118.66(14) . . ?
C4 C3 B2 123.29(14) . . ?
C3 C4 H4 119.1 . . ?
C3 C4 C5 121.89(14) . . ?
C5 C4 H4 119.1 . . ?
C4 C5 H5 119.9 . . ?
C6 C5 C4 120.13(13) . . ?
C6 C5 H5 119.9 . . ?
C5 C6 H6 119.6 . . ?
C5 C6 C7 120.79(14) . . ?
C7 C6 H6 119.6 . . ?
C6 C7 C2 119.18(13) . . ?
C8 C7 C2 118.94(13) . . ?
C8 C7 C6 121.86(13) . . ?
C7 C8 H8 120.1 . . ?
C9 C8 C7 119.90(13) . . ?
C9 C8 H8 120.1 . . ?
C8 C9 H9 119.7 . . ?
C8 C9 C10 120.53(13) . . ?
C10 C9 H9 119.7 . . ?
C1 C10 C9 122.84(13) . . ?
C1 C10 H10 118.6 . . ?
C9 C10 H10 118.6 . . ?
H11A C11 H11B 109.5 . . ?
H11A C11 H11C 109.5 . . ?
H11B C11 H11C 109.5 . . ?
B1 C11 H11A 109.5 . . ?
B1 C11 H11B 109.5 . . ?
B1 C11 H11C 109.5 . . ?
H12A C12 H12B 109.5 . . ?
H12A C12 H12C 109.5 . . ?
H12B C12 H12C 109.5 . . ?
B1 C12 H12A 109.5 . . ?
B1 C12 H12B 109.5 . . ?
B1 C12 H12C 109.5 . . ?
H13A C13 H13B 110.0 . . ?
B1 C13 H13A 112.4 . . ?
B1 C13 H13B 112.4 . . ?
B2 C13 H13A 112.4 . . ?
B2 C13 H13B 112.4 . . ?
B2 C13 B1 96.54(11) . . ?
H14A C14 H14B 109.5 . . ?
H14A C14 H14C 109.5 . . ?
H14B C14 H14C 109.5 . . ?
B2 C14 H14A 109.5 . . ?
B2 C14 H14B 109.5 . . ?
B2 C14 H14C 109.5 . . ?
C1 B1 C11 108.88(11) . . ?
C1 B1 C13 106.62(11) . . ?
C11 B1 C13 113.09(12) . . ?
C12 B1 C1 112.38(12) . . ?
C12 B1 C11 109.22(12) . . ?
C12 B1 C13 106.68(12) . . ?
C3 B2 C14 118.65(14) . . ?
C13 B2 C3 116.88(14) . . ?
C13 B2 C14 124.21(15) . . ?
C31 C30 H30 120.2 . . ?
C31 C30 C32 119.53(18) . 2_576 ?
C32 C30 H30 120.2 2_576 . ?
C30 C31 H31 119.9 . . ?
C30 C31 C32 120.1(2) . . ?
C32 C31 H31 119.9 . . ?
C30 C32 H32 119.8 2_576 . ?
C31 C32 C30 120.3(2) . 2_576 ?
C31 C32 H32 119.8 . . ?

loop_
_geom_bond_atom_site_label_1
_geom_bond_atom_site_label_2
_geom_bond_distance
_geom_bond_site_symmetry_2
_geom_bond_publ_flag
P1 N1 1.6668(11) . ?
P1 N2 1.6728(12) . ?
P1 N3 1.6755(11) . ?
P1 N4 1.9731(11) . ?
P1 H1 1.306(17) . ?
N1 C15 1.4563(15) . ?
N1 C21 1.506(16) . ?
N1 C21B 1.440(16) . ?
N2 C17 1.4530(18) . ?
N2 C24 1.4742(17) . ?
N3 C19 1.4498(18) . ?
N3 C27 1.4775(16) . ?
N4 C16 1.4886(16) . ?
N4 C18 1.4860(17) . ?
N4 C20 1.4791(17) . ?
C15 H15A 0.9700 . ?
C15 H15B 0.9700 . ?
C15 C16 1.5116(19) . ?
C16 H16A 0.9700 . ?
C16 H16B 0.9700 . ?
C17 H17A 0.9700 . ?
C17 H17B 0.9700 . ?
C17 C18 1.514(2) . ?
C18 H18A 0.9700 . ?
C18 H18B 0.9700 . ?
C19 H19A 0.9700 . ?
C19 H19B 0.9700 . ?
C19 C20 1.5214(19) . ?
C20 H20A 0.9700 . ?
C20 H20B 0.9700 . ?
C21 H21 0.9800 . ?
C21 C22 1.500(8) . ?
C21 C23 1.517(10) . ?
C21B H21B 0.9800 . ?
C21B C22B 1.506(8) . ?
C21B C23B 1.539(9) . ?
C22 H22A 0.9600 . ?
C22 H22B 0.9600 . ?
C22 H22C 0.9600 . ?
C22B H22D 0.9600 . ?
C22B H22E 0.9600 . ?
C22B H22F 0.9600 . ?
C23 H23A 0.9600 . ?
C23 H23B 0.9600 . ?
C23 H23C 0.9600 . ?
C23B H23D 0.9600 . ?
C23B H23E 0.9600 . ?
C23B H23F 0.9600 . ?
C24 H24 0.9800 . ?
C24 C25 1.514(2) . ?
C24 C26 1.525(2) . ?
C25 H25A 0.9600 . ?
C25 H25B 0.9600 . ?
C25 H25C 0.9600 . ?
C26 H26A 0.9600 . ?
C26 H26B 0.9600 . ?
C26 H26C 0.9600 . ?
C27 H27 0.9800 . ?
C27 C28 1.518(3) . ?
C27 C29 1.522(2) . ?
C28 H28A 0.9600 . ?
C28 H28B 0.9600 . ?
C28 H28C 0.9600 . ?
C29 H29A 0.9600 . ?
C29 H29B 0.9600 . ?
C29 H29C 0.9600 . ?
C1 C2 1.4366(18) . ?
C1 C10 1.383(2) . ?
C1 B1 1.635(2) . ?
C2 C3 1.435(2) . ?
C2 C7 1.4309(19) . ?
C3 C4 1.383(2) . ?
C3 B2 1.578(2) . ?
C4 H4 0.9300 . ?
C4 C5 1.410(2) . ?
C5 H5 0.9300 . ?
C5 C6 1.365(2) . ?
C6 H6 0.9300 . ?
C6 C7 1.420(2) . ?
C7 C8 1.419(2) . ?
C8 H8 0.9300 . ?
C8 C9 1.371(2) . ?
C9 H9 0.9300 . ?
C9 C10 1.413(2) . ?
C10 H10 0.9300 . ?
C11 H11A 0.9600 . ?
C11 H11B 0.9600 . ?
C11 H11C 0.9600 . ?
C11 B1 1.647(2) . ?
C12 H12A 0.9600 . ?
C12 H12B 0.9600 . ?
C12 H12C 0.9600 . ?
C12 B1 1.635(2) . ?
C13 H13A 0.9700 . ?
C13 H13B 0.9700 . ?
C13 B1 1.734(2) . ?
C13 B2 1.510(2) . ?
C14 H14A 0.9600 . ?
C14 H14B 0.9600 . ?
C14 H14C 0.9600 . ?
C14 B2 1.586(2) . ?
C30 H30 0.9300 . ?
C30 C31 1.371(3) . ?
C30 C32 1.382(3) 2_576 ?
C31 H31 0.9300 . ?
C31 C32 1.380(3) . ?
C32 H32 0.9300 . ?

loop_
_geom_torsion_atom_site_label_1
_geom_torsion_atom_site_label_2
_geom_torsion_atom_site_label_3
_geom_torsion_atom_site_label_4
_geom_torsion
_geom_torsion_site_symmetry_1
_geom_torsion_site_symmetry_2
_geom_torsion_site_symmetry_3
_geom_torsion_site_symmetry_4
_geom_torsion_publ_flag
P1 N1 C15 C16 -22.68(15) . . . . ?
P1 N1 C21 C22 113.4(7) . . . . ?
P1 N1 C21 C23 -121.3(7) . . . . ?
P1 N1 C21B C22B 138.9(7) . . . . ?
P1 N1 C21B C23B -95.3(8) . . . . ?
P1 N2 C17 C18 -22.51(15) . . . . ?
P1 N2 C24 C25 -108.01(13) . . . . ?
P1 N2 C24 C26 126.11(14) . . . . ?
P1 N3 C19 C20 -23.45(17) . . . . ?
P1 N3 C27 C28 -100.87(16) . . . . ?
P1 N3 C27 C29 135.78(15) . . . . ?
P1 N4 C16 C15 -37.93(11) . . . . ?
P1 N4 C18 C17 -37.75(11) . . . . ?
P1 N4 C20 C19 -38.52(13) . . . . ?
N1 P1 N2 C17 -83.56(12) . . . . ?
N1 P1 N2 C24 75.94(12) . . . . ?
N1 P1 N3 C19 84.51(13) . . . . ?
N1 P1 N3 C27 -113.45(12) . . . . ?
N1 C15 C16 N4 38.28(14) . . . . ?
N2 P1 N1 C15 84.27(12) . . . . ?
N2 P1 N1 C21 -98.5(4) . . . . ?
N2 P1 N1 C21B -111.5(4) . . . . ?
N2 P1 N3 C19 -82.73(13) . . . . ?
N2 P1 N3 C27 79.31(13) . . . . ?
N2 C17 C18 N4 38.13(14) . . . . ?
N3 P1 N1 C15 -83.02(12) . . . . ?
N3 P1 N1 C21 94.2(4) . . . . ?
N3 P1 N1 C21B 81.2(4) . . . . ?
N3 P1 N2 C17 83.77(12) . . . . ?
N3 P1 N2 C24 -116.73(11) . . . . ?
N3 C19 C20 N4 39.07(16) . . . . ?
N4 P1 N1 C15 0.38(11) . . . . ?
N4 P1 N1 C21 177.6(4) . . . . ?
N4 P1 N1 C21B 164.6(4) . . . . ?
N4 P1 N2 C17 0.33(11) . . . . ?
N4 P1 N2 C24 159.83(11) . . . . ?
N4 P1 N3 C19 0.92(12) . . . . ?
N4 P1 N3 C27 162.95(12) . . . . ?
C15 N1 C21 C22 -69.3(8) . . . . ?
C15 N1 C21 C23 56.1(8) . . . . ?
C15 N1 C21B C22B -56.7(9) . . . . ?
C15 N1 C21B C23B 69.1(8) . . . . ?
C16 N4 C18 C17 77.85(12) . . . . ?
C16 N4 C20 C19 -154.42(12) . . . . ?
C17 N2 C24 C25 52.17(18) . . . . ?
C17 N2 C24 C26 -73.71(18) . . . . ?
C18 N4 C16 C15 -153.64(11) . . . . ?
C18 N4 C20 C19 77.60(14) . . . . ?
C19 N3 C27 C28 61.81(19) . . . . ?
C19 N3 C27 C29 -61.5(2) . . . . ?
C20 N4 C16 C15 78.17(13) . . . . ?
C20 N4 C18 C17 -153.97(11) . . . . ?
C21 N1 C15 C16 159.9(3) . . . . ?
C21B N1 C15 C16 173.3(4) . . . . ?
C24 N2 C17 C18 177.49(11) . . . . ?
C27 N3 C19 C20 173.96(13) . . . . ?
C1 C2 C3 C4 175.37(12) . . . . ?
C1 C2 C3 B2 -4.99(18) . . . . ?
C1 C2 C7 C6 -176.19(11) . . . . ?
C1 C2 C7 C8 2.53(18) . . . . ?
C2 C1 C10 C9 0.45(19) . . . . ?
C2 C1 B1 C11 -83.49(15) . . . . ?
C2 C1 B1 C12 155.37(12) . . . . ?
C2 C1 B1 C13 38.83(15) . . . . ?
C2 C3 C4 C5 1.4(2) . . . . ?
C2 C3 B2 C13 -33.90(19) . . . . ?
C2 C3 B2 C14 140.43(15) . . . . ?
C2 C7 C8 C9 -1.64(19) . . . . ?
C3 C2 C7 C6 1.31(18) . . . . ?
C3 C2 C7 C8 -179.97(11) . . . . ?
C3 C4 C5 C6 0.3(2) . . . . ?
C4 C3 B2 C13 145.72(15) . . . . ?
C4 C3 B2 C14 -40.0(2) . . . . ?
C4 C5 C6 C7 -1.2(2) . . . . ?
C5 C6 C7 C2 0.40(19) . . . . ?
C5 C6 C7 C8 -178.28(12) . . . . ?
C6 C7 C8 C9 177.04(13) . . . . ?
C7 C2 C3 C4 -2.16(18) . . . . ?
C7 C2 C3 B2 177.47(12) . . . . ?
C7 C8 C9 C10 0.2(2) . . . . ?
C8 C9 C10 C1 0.4(2) . . . . ?
C10 C1 C2 C3 -179.41(11) . . . . ?
C10 C1 C2 C7 -1.92(18) . . . . ?
C10 C1 B1 C11 94.07(15) . . . . ?
C10 C1 B1 C12 -27.06(18) . . . . ?
C10 C1 B1 C13 -143.61(13) . . . . ?
B1 C1 C2 C3 -1.68(18) . . . . ?
B1 C1 C2 C7 175.80(11) . . . . ?
B1 C1 C10 C9 -177.19(12) . . . . ?
B1 C13 B2 C3 65.59(16) . . . . ?
B1 C13 B2 C14 -108.39(17) . . . . ?
B2 C3 C4 C5 -178.24(13) . . . . ?
B2 C13 B1 C1 -65.18(14) . . . . ?
B2 C13 B1 C11 54.45(15) . . . . ?
B2 C13 B1 C12 174.54(13) . . . . ?
C30 C31 C32 C30 0.2(3) . . . 2_576 ?
C32 C30 C31 C32 -0.2(3) 2_576 . . . ?

loop_
_exptl_oxdiff_crystal_face_indexfrac_h
_exptl_oxdiff_crystal_face_indexfrac_k
_exptl_oxdiff_crystal_face_indexfrac_l
_exptl_oxdiff_crystal_face_x
_exptl_oxdiff_crystal_face_y
_exptl_oxdiff_crystal_face_z
0.0008 -0.0017 -1.0006 -0.0974 0.0110 0.0176
-0.0008 0.0017 1.0006 0.0974 -0.0110 -0.0176
-6.3177 -0.2293 -0.9089 0.0149 -0.2015 0.9794
-0.3094 6.7630 -2.7275 -0.0779 0.9825 0.1690
6.2177 0.9949 0.5899 -0.0236 0.3110 -0.9501
4.8182 -4.6393 2.5998 0.0445 -0.5516 -0.8329
-2.9264 -5.8407 1.8502 0.0735 -0.9334 0.3512
